data_2019423
loop_
_publ_author_name
'St\"oger, Berthold'
'Weil, Matthias'

_publ_section_title
;
 The isotypic hydrogen phosphate and arsenate dihydrates
 <i>M</i>~2~H<i>X</i>O~4~&#x00B7;2H~2~O (<i>M</i> = Rb, Cs; <i>X</i> = P,
 As)
;
_journal_coeditor_code FN3158
_journal_issue 1
_journal_name_full 'Acta Crystallographica Section C'
_journal_page_first 7
_journal_page_last 11
_journal_paper_doi 10.1107/S205322961303338X
_journal_volume 70
_journal_year 2014
_chemical_formula_iupac 'Cs2 H P O4, 2H2 O'
_chemical_formula_sum 'Cs2 H5 O6 P'
_chemical_formula_weight 397.8
_chemical_name_systematic
;
Dicaesium monohydrogen phosphate(V) dihydrate
;
_space_group_IT_number 14
_symmetry_cell_setting monoclinic
_symmetry_space_group_name_Hall '-P 2ybc'
_symmetry_space_group_name_H-M 'P 1 21/c 1'
_atom_sites_solution_hydrogens difmap
_atom_sites_solution_primary isomor
_cell_angle_alpha 90
_cell_angle_beta 116.880(2)
_cell_angle_gamma 90
_cell_formula_units_Z 4
_cell_length_a 7.4764(5)
_cell_length_b 14.1898(10)
_cell_length_c 7.9535(6)
_cell_measurement_reflns_used 9974
_cell_measurement_temperature 100
_cell_measurement_theta_max 32.6
_cell_measurement_theta_min 2.9
_cell_volume 752.61(9)
_computing_cell_refinement 'SAINT-Plus (Bruker, 2013)'
_computing_data_collection 'APEX2 (Bruker, 2013)'
_computing_data_reduction 'SAINT-Plus (Bruker, 2013)'
_computing_molecular_graphics 'ATOMS (Dowty, 2006)'
_computing_publication_material 'publCIF (Westrip, 2010)'
_computing_structure_refinement 'JANA2006 (Pet\<r\'i\<cek <i>et al.</i>, 2006)'
_computing_structure_solution 'coordinates of Rb~2~HAsO~4~.2H~2~O'
_diffrn_ambient_temperature 100
_diffrn_measured_fraction_theta_full 1
_diffrn_measured_fraction_theta_max 1
_diffrn_measurement_device 'four-cycle diffractometer'
_diffrn_measurement_device_type 'Bruker Kappa APEXII CCD'
_diffrn_measurement_method '\w and \f scans'
_diffrn_radiation_monochromator graphite
_diffrn_radiation_source 'X-ray tube'
_diffrn_radiation_type 'Mo K\a'
_diffrn_radiation_wavelength 0.71073
_diffrn_reflns_av_R_equivalents 0.0504
_diffrn_reflns_av_sigmaI/netI 0.0256
_diffrn_reflns_limit_h_max 11
_diffrn_reflns_limit_h_min -11
_diffrn_reflns_limit_k_max 21
_diffrn_reflns_limit_k_min -21
_diffrn_reflns_limit_l_max 12
_diffrn_reflns_limit_l_min -12
_diffrn_reflns_number 25736
_diffrn_reflns_theta_full 32.62
_diffrn_reflns_theta_max 32.62
_diffrn_reflns_theta_min 2.87
_exptl_absorpt_coefficient_mu 9.869
_exptl_absorpt_correction_T_max 0.90
_exptl_absorpt_correction_T_min 0.63
_exptl_absorpt_correction_type multi-scan
_exptl_absorpt_process_details '(SADABS; Bruker, 2013)'
_exptl_crystal_colour 'clear colourless'
_exptl_crystal_density_diffrn 3.5098
_exptl_crystal_description plate
_exptl_crystal_F_000 712
_exptl_crystal_size_max 0.05
_exptl_crystal_size_mid 0.04
_exptl_crystal_size_min 0.01
_refine_diff_density_max 0.88
_refine_diff_density_min -0.65
_refine_ls_extinction_coef 141E1(5)
_refine_ls_extinction_method 'B-C type 1 Gaussian isotropic (Becker & Coppens, 1974)'
_refine_ls_goodness_of_fit_ref 1.61
_refine_ls_hydrogen_treatment refall
_refine_ls_number_constraints 2
_refine_ls_number_parameters 101
_refine_ls_number_reflns 2756
_refine_ls_number_restraints 5
_refine_ls_R_factor_all 0.0220
_refine_ls_R_factor_gt 0.0197
_refine_ls_shift/su_max 0.0296
_refine_ls_shift/su_mean 0.0035
_refine_ls_structure_factor_coef F
_refine_ls_weighting_details w=1/(\s^2^(F)+0.0001F^2^)
_refine_ls_weighting_scheme sigma
_refine_ls_wR_factor_gt 0.0323
_refine_ls_wR_factor_ref 0.0332
_reflns_number_gt 2503
_reflns_number_total 2756
_reflns_threshold_expression I>3\s(I)
_cod_data_source_file fn3158sup1.cif
_cod_data_source_block Cs2HPO4.2H2O
_cod_original_sg_symbol_H-M 'P 21/c'
_cod_original_formula_sum 'Cs2 H5 O6 P1'
_cod_database_code 2019423

loop_
_symmetry_equiv_pos_site_id
_symmetry_equiv_pos_as_xyz
1 x,y,z
2 -x,y+1/2,-z+1/2
3 -x,-y,-z
4 x,-y+1/2,z+1/2

loop_
_atom_site_type_symbol
_atom_site_label
_atom_site_fract_x
_atom_site_fract_y
_atom_site_fract_z
_atom_site_U_iso_or_equiv
_atom_site_adp_type
_atom_site_calc_flag
_atom_site_occupancy
Cs Cs1 0.742006(15) 0.731846(10) 0.746496(12) 0.00725(6) Uani d 1
Cs Cs2 0.251965(13) 0.918915(9) 0.745719(13) 0.00898(7) Uani d 1
P P 0.25330(5) 0.85516(4) 0.25943(5) 0.00527(16) Uani d 1
O O1 0.1409(2) 0.79501(10) 0.06896(18) 0.0112(4) Uani d 1
O O2 0.4132(2) 0.91487(9) 0.2418(2) 0.0093(5) Uani d 1
O O3 0.3467(2) 0.78525(9) 0.42224(18) 0.0114(5) Uani d 1
O O4 0.0879(2) 0.91339(9) 0.2696(2) 0.0096(5) Uani d 1
O Ow1 0.7811(3) 0.91652(10) 0.5516(2) 0.0118(5) Uani d 1
O Ow2 0.7218(3) 0.58033(9) 0.4544(2) 0.0114(5) Uani d 1
H Hw22 0.688(4) 0.5330(12) 0.381(3) 0.023(6) Uiso d 1
H Hw12 0.816(4) 0.9668(11) 0.617(3) 0.027(6) Uiso d 1
H Hw21 0.8430(16) 0.5766(17) 0.538(3) 0.023(6) Uiso d 1
H Hw11 0.665(2) 0.9235(17) 0.460(3) 0.027(6) Uiso d 1
H H1 0.218(3) 0.7729(17) 0.027(3) 0.053(10) Uiso d 1

loop_
_atom_site_aniso_label
_atom_site_aniso_U_11
_atom_site_aniso_U_22
_atom_site_aniso_U_33
_atom_site_aniso_U_12
_atom_site_aniso_U_13
_atom_site_aniso_U_23
_atom_site_aniso_type_symbol
Cs1 0.00793(9) 0.00672(9) 0.00628(8) -0.00014(3) 0.00250(6) 0.00015(3) Cs
Cs2 0.00966(10) 0.00689(10) 0.00979(9) 0.00009(3) 0.00388(8) 0.00017(3) Cs
P 0.0061(2) 0.0042(2) 0.00535(19) -0.00004(12) 0.00243(18) 0.00013(12) P
O1 0.0107(6) 0.0124(6) 0.0097(6) -0.0013(5) 0.0038(5) -0.0051(5) O
O2 0.0094(7) 0.0079(6) 0.0118(6) -0.0003(4) 0.0057(5) 0.0024(4) O
O3 0.0127(6) 0.0099(6) 0.0105(6) 0.0004(5) 0.0042(5) 0.0043(4) O
O4 0.0103(7) 0.0080(6) 0.0107(6) 0.0010(5) 0.0049(5) -0.0024(5) O
Ow1 0.0120(7) 0.0096(7) 0.0130(7) 0.0013(5) 0.0050(6) -0.0011(4) O
Ow2 0.0108(7) 0.0095(7) 0.0130(7) 0.0004(5) 0.0045(6) -0.0026(4) O

loop_
_atom_type_symbol
_atom_type_scat_dispersion_real
_atom_type_scat_dispersion_imag
_atom_type_scat_source
Cs -0.3680 2.1192 'International Tables Vol C tables 4.2.6.8 and 6.1.1.1'
H 0.0000 0.0000 'International Tables Vol C tables 4.2.6.8 and 6.1.1.1'
O 0.0106 0.0060 'International Tables Vol C tables 4.2.6.8 and 6.1.1.1'
P 0.1023 0.0942 'International Tables Vol C tables 4.2.6.8 and 6.1.1.1'

loop_
_geom_angle_atom_site_label_1
_geom_angle_atom_site_label_2
_geom_angle_atom_site_label_3
_geom_angle_site_symmetry_1
_geom_angle_site_symmetry_3
_geom_angle
O1 Cs1 O2 1_656 4_565 130.63(4)
O1 Cs1 O3 1_656 . 148.38(4)
O1 Cs1 O4 1_656 4_665 71.87(4)
O1 Cs1 Ow1 1_656 . 84.02(4)
O1 Cs1 Ow1 1_656 4_565 80.39(4)
O1 Cs1 Ow2 1_656 . 121.80(4)
O1 Cs1 Ow2 1_656 4_565 64.88(4)
O2 Cs1 O3 4_565 . 72.74(4)
O2 Cs1 O4 4_565 4_665 100.09(4)
O2 Cs1 Ow1 4_565 . 141.38(4)
O2 Cs1 Ow1 4_565 4_565 51.25(4)
O2 Cs1 Ow2 4_565 . 76.42(5)
O2 Cs1 Ow2 4_565 4_565 109.51(5)
O3 Cs1 O4 . 4_665 131.03(4)
O3 Cs1 Ow1 . . 68.88(4)
O3 Cs1 Ow1 . 4_565 123.06(4)
O3 Cs1 Ow2 . . 80.63(4)
O3 Cs1 Ow2 . 4_565 88.59(4)
O4 Cs1 Ow1 4_665 . 108.04(5)
O4 Cs1 Ow1 4_665 4_565 74.69(5)
O4 Cs1 Ow2 4_665 . 51.21(4)
O4 Cs1 Ow2 4_665 4_565 136.68(4)
Ow1 Cs1 Ow1 . 4_565 162.42(4)
Ow1 Cs1 Ow2 . . 101.10(5)
Ow1 Cs1 Ow2 . 4_565 65.90(5)
Ow1 Cs1 Ow2 4_565 . 94.02(4)
Ow1 Cs1 Ow2 4_565 4_565 99.84(5)
Ow2 Cs1 Ow2 . 4_565 165.64(4)
O1 Cs2 O1 1_556 4_565 75.72(4)
O1 Cs2 O2 1_556 1_556 41.86(3)
O1 Cs2 O2 1_556 3_676 137.66(3)
O1 Cs2 O3 1_556 . 117.28(3)
O1 Cs2 O3 1_556 4_565 45.12(4)
O1 Cs2 O4 1_556 . 135.71(3)
O1 Cs2 O4 1_556 3_576 87.53(4)
O1 Cs2 Ow1 1_556 1_455 76.76(4)
O1 Cs2 Ow1 1_556 3_676 157.95(4)
O1 Cs2 Ow2 1_556 2_656 76.77(4)
O1 Cs2 Ow2 1_556 4_565 101.15(4)
O1 Cs2 O2 4_565 1_556 110.59(3)
O1 Cs2 O2 4_565 3_676 133.71(4)
O1 Cs2 O3 4_565 . 44.37(4)
O1 Cs2 O3 4_565 4_565 46.04(3)
O1 Cs2 O4 4_565 . 67.05(3)
O1 Cs2 O4 4_565 3_576 125.66(3)
O1 Cs2 Ow1 4_565 1_455 76.69(4)
O1 Cs2 Ow1 4_565 3_676 115.48(4)
O1 Cs2 Ow2 4_565 2_656 152.15(5)
O1 Cs2 Ow2 4_565 4_565 103.61(4)
O2 Cs2 O2 1_556 3_676 95.88(4)
O2 Cs2 O3 1_556 . 136.18(3)
O2 Cs2 O3 1_556 4_565 66.28(3)
O2 Cs2 O4 1_556 . 177.48(3)
O2 Cs2 O4 1_556 3_576 85.70(4)
O2 Cs2 Ow1 1_556 1_455 106.66(5)
O2 Cs2 Ow1 1_556 3_676 133.82(3)
O2 Cs2 Ow2 1_556 2_656 47.24(3)
O2 Cs2 Ow2 1_556 4_565 71.15(5)
O2 Cs2 O3 3_676 . 90.36(4)
O2 Cs2 O3 3_676 4_565 127.44(3)
O2 Cs2 O4 3_676 . 86.50(4)
O2 Cs2 O4 3_676 3_576 92.49(4)
O2 Cs2 Ow1 3_676 1_455 131.85(4)
O2 Cs2 Ow1 3_676 3_676 48.52(3)
O2 Cs2 Ow2 3_676 2_656 72.00(5)
O2 Cs2 Ow2 3_676 4_565 49.42(3)
O3 Cs2 O3 . 4_565 75.61(4)
O3 Cs2 O4 . . 42.79(3)
O3 Cs2 O4 . 3_576 137.43(3)
O3 Cs2 Ow1 . 1_455 100.74(4)
O3 Cs2 Ow1 . 3_676 80.18(4)
O3 Cs2 Ow2 . 2_656 162.23(4)
O3 Cs2 Ow2 . 4_565 80.85(4)
O3 Cs2 O4 4_565 . 111.60(3)
O3 Cs2 O4 4_565 3_576 131.57(4)
O3 Cs2 Ow1 4_565 1_455 100.66(4)
O3 Cs2 Ow1 4_565 3_676 155.54(5)
O3 Cs2 Ow2 4_565 2_656 113.18(4)
O3 Cs2 Ow2 4_565 4_565 78.18(4)
O4 Cs2 O4 . 3_576 95.01(4)
O4 Cs2 Ow1 . 1_455 72.16(5)
O4 Cs2 Ow1 . 3_676 48.61(4)
O4 Cs2 Ow2 . 2_656 134.67(3)
O4 Cs2 Ow2 . 4_565 110.01(5)
O4 Cs2 Ow1 3_576 1_455 49.06(4)
O4 Cs2 Ow1 3_576 3_676 70.48(5)
O4 Cs2 Ow2 3_576 2_656 48.49(3)
O4 Cs2 Ow2 3_576 4_565 130.46(3)
Ow1 Cs2 Ow1 1_455 3_676 87.17(4)
Ow1 Cs2 Ow2 1_455 2_656 92.91(5)
Ow1 Cs2 Ow2 1_455 4_565 177.78(5)
Ow1 Cs2 Ow2 3_676 2_656 89.26(4)
Ow1 Cs2 Ow2 3_676 4_565 94.65(4)
Ow2 Cs2 Ow2 2_656 4_565 85.85(4)
O1 P O2 . . 107.85(9)
O1 P O3 . . 107.37(8)
O1 P O4 . . 104.36(7)
O2 P O3 . . 111.25(8)
O3 P O4 . . 112.31(9)

loop_
_geom_bond_atom_site_label_1
_geom_bond_atom_site_label_2
_geom_bond_site_symmetry_2
_geom_bond_distance
Cs1 O1 1_656 3.0595(13)
Cs1 O2 4_565 3.2088(17)
Cs1 O3 . 3.0112(13)
Cs1 O4 4_665 3.2464(17)
Cs1 Ow1 . 3.1249(17)
Cs1 Ow1 4_565 3.1249(18)
Cs1 Ow2 . 3.1186(18)
Cs1 Ow2 4_565 3.1759(16)
Cs2 O1 1_556 3.5098(17)
Cs2 O1 4_565 3.2901(15)
Cs2 O2 1_556 3.5671(17)
Cs2 O2 3_676 3.4081(16)
Cs2 O3 . 3.5166(17)
Cs2 O3 4_565 3.1570(14)
Cs2 O4 . 3.4135(16)
Cs2 O4 3_576 3.4429(16)
Cs2 Ow1 1_455 3.1408(18)
Cs2 Ow1 3_676 3.2522(17)
Cs2 Ow2 2_656 3.2482(17)
Cs2 Ow2 4_565 3.1339(18)
P O1 . 1.6057(14)
P O2 . 1.5226(18)
P O3 . 1.5267(14)
P O4 . 1.5195(18)

loop_
_geom_hbond_atom_site_label_D
_geom_hbond_atom_site_label_H
_geom_hbond_atom_site_label_A
_geom_hbond_site_symmetry_A
_geom_hbond_distance_DH
_geom_hbond_distance_HA
_geom_hbond_distance_DA
_geom_hbond_angle_DHA
_geom_hbond_publ_flag
O1 H1 O3 4_564 0.85(3) 1.74(3) 2.579(2) 171(2) yes
Ow1 Hw11 O2 . 0.850(15) 1.902(15) 2.7400(19) 169(2) yes
Ow1 Hw12 O4 3_676 0.850(18) 1.908(17) 2.747(2) 169(3) yes
Ow2 Hw21 O4 4_665 0.850(12) 1.927(16) 2.753(2) 164(3) yes
Ow2 Hw22 O2 2_645 0.850(19) 1.915(18) 2.7461(19) 165(3) yes
